data_4119706
loop_
_publ_author_name
'Sanyo M. Mathew'
'James T. Engle'
'Christopher J. Ziegler'
'C. Scott Hartley'

_publ_section_title
;
 The Role of Arene-Arene Interactions in the Folding of ortho-Phenylenes
;
_journal_name_full 'Journal of the American Chemical Society'
_journal_page_first 6714
_journal_page_last 6722
_journal_paper_doi 10.1021/ja4026006
_journal_volume 135
_journal_year 2013
_chemical_formula_sum 'C36 H24 N2 O4'
_chemical_formula_weight 548.57
_chemical_name_systematic
; 
 ? 
;
_space_group_IT_number 2
_symmetry_cell_setting triclinic
_symmetry_space_group_name_Hall '-P 1'
_symmetry_space_group_name_H-M 'P -1'
_atom_sites_solution_hydrogens geom
_atom_sites_solution_primary direct
_atom_sites_solution_secondary difmap
_audit_creation_method SHELXL-97
_cell_angle_alpha 100.437(4)
_cell_angle_beta 96.487(4)
_cell_angle_gamma 109.124(3)
_cell_formula_units_Z 2
_cell_length_a 9.651(3)
_cell_length_b 10.500(3)
_cell_length_c 14.641(5)
_cell_measurement_reflns_used 3941
_cell_measurement_temperature 100(2)
_cell_measurement_theta_max 24.99
_cell_measurement_theta_min 2.26
_cell_volume 1354.7(7)
_computing_cell_refinement 'Bruker SAINT'
_computing_data_collection 'Bruker APEX2'
_computing_data_reduction 'Bruker SAINT'
_computing_molecular_graphics 'Bruker SHELXTL'
_computing_publication_material 'Bruker SHELXTL'
_computing_structure_refinement 'SHELXL-97 (Sheldrick, 2008)'
_computing_structure_solution 'SHELXS-97 (Sheldrick, 2008)'
_diffrn_ambient_temperature 100(2)
_diffrn_measured_fraction_theta_full 0.989
_diffrn_measured_fraction_theta_max 0.989
_diffrn_measurement_device_type 'Bruker APEX-II CCD'
_diffrn_measurement_method '\f and \w scans'
_diffrn_radiation_monochromator graphite
_diffrn_radiation_source 'fine-focus sealed tube'
_diffrn_radiation_type MoK\a
_diffrn_radiation_wavelength 0.71073
_diffrn_reflns_av_R_equivalents 0.0306
_diffrn_reflns_av_sigmaI/netI 0.0433
_diffrn_reflns_limit_h_max 11
_diffrn_reflns_limit_h_min -11
_diffrn_reflns_limit_k_max 12
_diffrn_reflns_limit_k_min -12
_diffrn_reflns_limit_l_max 17
_diffrn_reflns_limit_l_min -17
_diffrn_reflns_number 9776
_diffrn_reflns_theta_full 25.08
_diffrn_reflns_theta_max 25.08
_diffrn_reflns_theta_min 2.11
_exptl_absorpt_coefficient_mu 0.088
_exptl_absorpt_correction_T_max 0.9808
_exptl_absorpt_correction_T_min 0.9723
_exptl_absorpt_correction_type multi-scan
_exptl_absorpt_process_details SADABS
_exptl_crystal_colour colorless
_exptl_crystal_density_diffrn 1.345
_exptl_crystal_description block
_exptl_crystal_F_000 572
_exptl_crystal_size_max 0.32
_exptl_crystal_size_mid 0.25
_exptl_crystal_size_min 0.22
_refine_diff_density_max 0.253
_refine_diff_density_min -0.239
_refine_diff_density_rms 0.052
_refine_ls_extinction_coef 0.022(2)
_refine_ls_extinction_expression Fc^*^=kFc[1+0.001xFc^2^\l^3^/sin(2\q)]^-1/4^
_refine_ls_extinction_method SHELXL
_refine_ls_goodness_of_fit_ref 1.012
_refine_ls_hydrogen_treatment constr
_refine_ls_matrix_type full
_refine_ls_number_parameters 380
_refine_ls_number_reflns 4756
_refine_ls_number_restraints 0
_refine_ls_restrained_S_all 1.012
_refine_ls_R_factor_all 0.0464
_refine_ls_R_factor_gt 0.0399
_refine_ls_shift/su_max 0.000
_refine_ls_shift/su_mean 0.000
_refine_ls_structure_factor_coef Fsqd
_refine_ls_weighting_details 'calc w=1/[\s^2^(Fo^2^)+(0.0608P)^2^+0.2992P] where P=(Fo^2^+2Fc^2^)/3'
_refine_ls_weighting_scheme calc
_refine_ls_wR_factor_gt 0.1073
_refine_ls_wR_factor_ref 0.1138
_reflns_number_gt 4068
_reflns_number_total 4756
_reflns_threshold_expression >2sigma(I)
_cod_data_source_file ja4026006_si_005.cif
_cod_data_source_block p1bar
_cod_database_code 4119706

loop_
_symmetry_equiv_pos_as_xyz
'x, y, z'
'-x, -y, -z'

loop_
_atom_site_label
_atom_site_type_symbol
_atom_site_fract_x
_atom_site_fract_y
_atom_site_fract_z
_atom_site_U_iso_or_equiv
_atom_site_adp_type
_atom_site_occupancy
_atom_site_symmetry_multiplicity
_atom_site_calc_flag
_atom_site_refinement_flags
C1 C 0.16549(15) 1.05951(15) 0.60336(10) 0.0196(3) Uani 1 1 d .
C2 C 0.11199(15) 1.08512(15) 0.68568(10) 0.0205(3) Uani 1 1 d .
H2 H 0.1403 1.1748 0.7224 0.025 Uiso 1 1 calc R
C3 C 0.01540(15) 0.97446(15) 0.71225(10) 0.0200(3) Uani 1 1 d .
H3 H -0.0190 0.9893 0.7686 0.024 Uiso 1 1 calc R
C4 C -0.03132(15) 0.84040(14) 0.65541(9) 0.0171(3) Uani 1 1 d .
C5 C 0.01939(15) 0.81963(15) 0.57027(10) 0.0191(3) Uani 1 1 d .
H5 H -0.0149 0.7314 0.5307 0.023 Uiso 1 1 calc R
C6 C 0.11975(15) 0.92842(15) 0.54407(10) 0.0204(3) Uani 1 1 d .
H6 H 0.1557 0.9142 0.4882 0.025 Uiso 1 1 calc R
C7 C -0.13580(15) 0.72050(14) 0.68377(10) 0.0182(3) Uani 1 1 d .
C8 C -0.26897(16) 0.63964(15) 0.62048(10) 0.0211(3) Uani 1 1 d .
H8 H -0.2864 0.6594 0.5618 0.025 Uiso 1 1 calc R
C9 C -0.37522(16) 0.53086(15) 0.64349(11) 0.0228(3) Uani 1 1 d .
H9 H -0.4635 0.4790 0.6008 0.027 Uiso 1 1 calc R
C10 C -0.34935(16) 0.49967(15) 0.73043(11) 0.0218(3) Uani 1 1 d .
H10 H -0.4198 0.4265 0.7463 0.026 Uiso 1 1 calc R
C11 C -0.21783(15) 0.57827(14) 0.79348(10) 0.0199(3) Uani 1 1 d .
H11 H -0.2013 0.5567 0.8517 0.024 Uiso 1 1 calc R
C12 C -0.10870(15) 0.68948(14) 0.77220(10) 0.0183(3) Uani 1 1 d .
C13 C 0.02644(15) 0.77030(14) 0.84748(10) 0.0180(3) Uani 1 1 d .
C36 C 0.21559(16) 0.57436(15) 0.97168(10) 0.0206(3) Uani 1 1 d .
H36 H 0.1209 0.5522 0.9869 0.025 Uiso 1 1 calc R
C14 C -0.00125(16) 0.81794(15) 0.93687(10) 0.0215(3) Uani 1 1 d .
H14 H -0.0995 0.7960 0.9457 0.026 Uiso 1 1 calc R
C15 C 0.11257(16) 0.89644(15) 1.01229(10) 0.0238(3) Uani 1 1 d .
H15 H 0.0905 0.9266 1.0707 0.029 Uiso 1 1 calc R
C16 C 0.25948(17) 0.92999(15) 1.00049(10) 0.0242(3) Uani 1 1 d .
H16 H 0.3370 0.9838 1.0505 0.029 Uiso 1 1 calc R
C17 C 0.28947(16) 0.88234(15) 0.91304(10) 0.0218(3) Uani 1 1 d .
H17 H 0.3884 0.9050 0.9055 0.026 Uiso 1 1 calc R
C18 C 0.17613(15) 0.80110(14) 0.83546(10) 0.0185(3) Uani 1 1 d .
C19 C 0.22639(15) 0.75723(15) 0.74594(10) 0.0179(3) Uani 1 1 d .
C20 C 0.33335(15) 0.86068(15) 0.71665(10) 0.0216(3) Uani 1 1 d .
H20 H 0.3654 0.9516 0.7518 0.026 Uiso 1 1 calc R
C21 C 0.39300(16) 0.83200(16) 0.63702(11) 0.0245(3) Uani 1 1 d .
H21 H 0.4650 0.9026 0.6198 0.029 Uiso 1 1 calc R
C22 C 0.34435(16) 0.69703(16) 0.58311(10) 0.0246(3) Uani 1 1 d .
H22 H 0.3825 0.6766 0.5290 0.030 Uiso 1 1 calc R
C23 C 0.23878(16) 0.59329(16) 0.61051(10) 0.0220(3) Uani 1 1 d .
H23 H 0.2062 0.5032 0.5738 0.026 Uiso 1 1 calc R
C24 C 0.17918(15) 0.61944(15) 0.69201(10) 0.0186(3) Uani 1 1 d .
C25 C 0.07154(15) 0.49667(14) 0.71681(10) 0.0189(3) Uani 1 1 d .
C26 C -0.05600(16) 0.41246(15) 0.64945(10) 0.0211(3) Uani 1 1 d .
H26 H -0.0711 0.4346 0.5913 0.025 Uiso 1 1 calc R
C27 C -0.15992(16) 0.29739(15) 0.66706(11) 0.0238(3) Uani 1 1 d .
H27 H -0.2438 0.2435 0.6213 0.029 Uiso 1 1 calc R
C28 C -0.13887(16) 0.26239(15) 0.75309(11) 0.0248(3) Uani 1 1 d .
H28 H -0.2087 0.1854 0.7655 0.030 Uiso 1 1 calc R
C29 C -0.01287(16) 0.34319(15) 0.82049(10) 0.0217(3) Uani 1 1 d .
H29 H 0.0009 0.3196 0.8782 0.026 Uiso 1 1 calc R
C30 C 0.09414(15) 0.45960(14) 0.80353(10) 0.0194(3) Uani 1 1 d .
C31 C 0.22989(15) 0.53655(14) 0.87770(10) 0.0193(3) Uani 1 1 d .
C32 C 0.37345(16) 0.56930(15) 0.85620(10) 0.0206(3) Uani 1 1 d .
H32 H 0.3849 0.5448 0.7940 0.025 Uiso 1 1 calc R
C33 C 0.49890(16) 0.63787(15) 0.92680(10) 0.0215(3) Uani 1 1 d .
H33 H 0.5942 0.6590 0.9126 0.026 Uiso 1 1 calc R
C34 C 0.47899(16) 0.67411(14) 1.01878(10) 0.0199(3) Uani 1 1 d .
C35 C 0.33915(16) 0.64392(14) 1.04247(10) 0.0206(3) Uani 1 1 d .
H35 H 0.3285 0.6699 1.1047 0.025 Uiso 1 1 calc R
N1 N 0.27567(13) 1.17514(13) 0.57828(9) 0.0258(3) Uani 1 1 d .
N2 N 0.61037(14) 0.74614(13) 1.09443(9) 0.0235(3) Uani 1 1 d .
O1 O 0.29097(12) 1.29389(11) 0.61792(8) 0.0327(3) Uani 1 1 d .
O2 O 0.34839(13) 1.14817(12) 0.51860(9) 0.0393(3) Uani 1 1 d .
O3 O 0.73480(11) 0.76569(12) 1.07456(8) 0.0310(3) Uani 1 1 d .
O4 O 0.58851(12) 0.78266(12) 1.17464(7) 0.0334(3) Uani 1 1 d .

loop_
_atom_site_aniso_label
_atom_site_aniso_U_11
_atom_site_aniso_U_22
_atom_site_aniso_U_33
_atom_site_aniso_U_23
_atom_site_aniso_U_13
_atom_site_aniso_U_12
C1 0.0154(7) 0.0205(8) 0.0240(8) 0.0109(6) 0.0019(6) 0.0053(6)
C2 0.0185(7) 0.0178(7) 0.0232(8) 0.0032(6) 0.0000(6) 0.0060(6)
C3 0.0197(7) 0.0222(8) 0.0195(7) 0.0057(6) 0.0055(6) 0.0081(6)
C4 0.0151(7) 0.0196(7) 0.0184(7) 0.0076(6) 0.0019(5) 0.0072(6)
C5 0.0187(7) 0.0182(7) 0.0193(7) 0.0028(6) 0.0014(6) 0.0065(6)
C6 0.0205(7) 0.0252(8) 0.0187(7) 0.0082(6) 0.0057(6) 0.0098(6)
C7 0.0174(7) 0.0166(7) 0.0224(7) 0.0050(6) 0.0069(6) 0.0070(6)
C8 0.0216(7) 0.0215(7) 0.0216(7) 0.0061(6) 0.0047(6) 0.0088(6)
C9 0.0175(7) 0.0204(8) 0.0280(8) 0.0034(6) 0.0041(6) 0.0049(6)
C10 0.0189(7) 0.0187(7) 0.0303(8) 0.0082(6) 0.0114(6) 0.0066(6)
C11 0.0221(7) 0.0213(7) 0.0214(7) 0.0080(6) 0.0097(6) 0.0108(6)
C12 0.0192(7) 0.0170(7) 0.0217(7) 0.0040(6) 0.0083(6) 0.0093(6)
C13 0.0223(7) 0.0146(7) 0.0197(7) 0.0066(5) 0.0061(6) 0.0078(6)
C36 0.0191(7) 0.0209(8) 0.0237(8) 0.0075(6) 0.0078(6) 0.0071(6)
C14 0.0242(8) 0.0207(8) 0.0233(8) 0.0081(6) 0.0093(6) 0.0096(6)
C15 0.0354(9) 0.0210(8) 0.0179(8) 0.0043(6) 0.0089(6) 0.0128(7)
C16 0.0289(8) 0.0195(8) 0.0210(8) 0.0021(6) 0.0004(6) 0.0073(6)
C17 0.0198(7) 0.0205(8) 0.0245(8) 0.0055(6) 0.0045(6) 0.0061(6)
C18 0.0220(7) 0.0158(7) 0.0193(7) 0.0059(6) 0.0047(6) 0.0077(6)
C19 0.0146(7) 0.0221(7) 0.0184(7) 0.0066(6) 0.0015(5) 0.0080(6)
C20 0.0190(7) 0.0218(8) 0.0237(8) 0.0052(6) 0.0029(6) 0.0075(6)
C21 0.0194(7) 0.0309(9) 0.0266(8) 0.0122(7) 0.0082(6) 0.0091(6)
C22 0.0256(8) 0.0331(9) 0.0218(8) 0.0094(6) 0.0103(6) 0.0154(7)
C23 0.0238(8) 0.0250(8) 0.0190(7) 0.0039(6) 0.0038(6) 0.0118(6)
C24 0.0166(7) 0.0224(8) 0.0178(7) 0.0054(6) 0.0013(5) 0.0087(6)
C25 0.0198(7) 0.0195(7) 0.0204(7) 0.0029(6) 0.0069(6) 0.0109(6)
C26 0.0234(8) 0.0230(8) 0.0176(7) 0.0013(6) 0.0044(6) 0.0107(6)
C27 0.0201(7) 0.0217(8) 0.0261(8) -0.0020(6) 0.0032(6) 0.0073(6)
C28 0.0231(8) 0.0191(8) 0.0321(9) 0.0045(6) 0.0105(6) 0.0062(6)
C29 0.0253(8) 0.0219(8) 0.0220(8) 0.0069(6) 0.0097(6) 0.0112(6)
C30 0.0209(7) 0.0189(7) 0.0211(7) 0.0029(6) 0.0072(6) 0.0103(6)
C31 0.0226(7) 0.0164(7) 0.0221(8) 0.0070(6) 0.0060(6) 0.0091(6)
C32 0.0243(8) 0.0227(8) 0.0193(7) 0.0073(6) 0.0069(6) 0.0122(6)
C33 0.0197(7) 0.0235(8) 0.0248(8) 0.0085(6) 0.0074(6) 0.0098(6)
C34 0.0215(7) 0.0180(7) 0.0211(8) 0.0066(6) 0.0022(6) 0.0078(6)
C35 0.0257(8) 0.0208(7) 0.0180(7) 0.0077(6) 0.0079(6) 0.0087(6)
N1 0.0203(6) 0.0272(8) 0.0316(7) 0.0143(6) 0.0039(5) 0.0069(5)
N2 0.0237(7) 0.0232(7) 0.0238(7) 0.0075(5) 0.0040(5) 0.0077(5)
O1 0.0308(6) 0.0196(6) 0.0421(7) 0.0104(5) 0.0028(5) 0.0013(5)
O2 0.0357(7) 0.0400(7) 0.0507(8) 0.0225(6) 0.0261(6) 0.0123(6)
O3 0.0196(6) 0.0410(7) 0.0312(6) 0.0089(5) 0.0045(5) 0.0088(5)
O4 0.0299(6) 0.0415(7) 0.0205(6) -0.0003(5) 0.0037(5) 0.0065(5)

loop_
_atom_type_symbol
_atom_type_description
_atom_type_scat_dispersion_real
_atom_type_scat_dispersion_imag
_atom_type_scat_source
C C 0.0033 0.0016 'International Tables Vol C Tables 4.2.6.8 and 6.1.1.4'
H H 0.0000 0.0000 'International Tables Vol C Tables 4.2.6.8 and 6.1.1.4'
N N 0.0061 0.0033 'International Tables Vol C Tables 4.2.6.8 and 6.1.1.4'
O O 0.0106 0.0060 'International Tables Vol C Tables 4.2.6.8 and 6.1.1.4'

loop_
_geom_angle_atom_site_label_1
_geom_angle_atom_site_label_2
_geom_angle_atom_site_label_3
_geom_angle
C2 C1 C6 122.53(13)
C2 C1 N1 118.57(13)
C6 C1 N1 118.89(13)
C1 C2 C3 118.43(13)
C1 C2 H2 120.8
C3 C2 H2 120.8
C2 C3 C4 120.77(13)
C2 C3 H3 119.6
C4 C3 H3 119.6
C5 C4 C3 119.10(13)
C5 C4 C7 119.93(12)
C3 C4 C7 120.97(12)
C6 C5 C4 120.86(13)
C6 C5 H5 119.6
C4 C5 H5 119.6
C5 C6 C1 118.19(13)
C5 C6 H6 120.9
C1 C6 H6 120.9
C8 C7 C12 119.25(13)
C8 C7 C4 117.87(12)
C12 C7 C4 122.83(12)
C9 C8 C7 121.40(13)
C9 C8 H8 119.3
C7 C8 H8 119.3
C10 C9 C8 119.69(13)
C10 C9 H9 120.2
C8 C9 H9 120.2
C9 C10 C11 119.52(13)
C9 C10 H10 120.2
C11 C10 H10 120.2
C10 C11 C12 121.96(13)
C10 C11 H11 119.0
C12 C11 H11 119.0
C11 C12 C7 118.17(13)
C11 C12 C13 117.12(12)
C7 C12 C13 124.67(12)
C14 C13 C18 118.44(13)
C14 C13 C12 115.92(12)
C18 C13 C12 125.64(12)
C35 C36 C31 121.37(13)
C35 C36 H36 119.3
C31 C36 H36 119.3
C15 C14 C13 122.20(13)
C15 C14 H14 118.9
C13 C14 H14 118.9
C14 C15 C16 119.71(13)
C14 C15 H15 120.1
C16 C15 H15 120.1
C15 C16 C17 119.05(13)
C15 C16 H16 120.5
C17 C16 H16 120.5
C16 C17 C18 122.46(13)
C16 C17 H17 118.8
C18 C17 H17 118.8
C17 C18 C13 118.09(13)
C17 C18 C19 116.13(12)
C13 C18 C19 125.77(12)
C20 C19 C24 118.31(13)
C20 C19 C18 116.77(12)
C24 C19 C18 124.85(12)
C21 C20 C19 122.17(14)
C21 C20 H20 118.9
C19 C20 H20 118.9
C20 C21 C22 119.43(14)
C20 C21 H21 120.3
C22 C21 H21 120.3
C23 C22 C21 119.43(13)
C23 C22 H22 120.3
C21 C22 H22 120.3
C22 C23 C24 122.11(14)
C22 C23 H23 118.9
C24 C23 H23 118.9
C23 C24 C19 118.51(13)
C23 C24 C25 116.87(12)
C19 C24 C25 124.60(12)
C26 C25 C30 118.28(13)
C26 C25 C24 118.46(12)
C30 C25 C24 123.24(12)
C27 C26 C25 121.77(14)
C27 C26 H26 119.1
C25 C26 H26 119.1
C26 C27 C28 119.88(13)
C26 C27 H27 120.1
C28 C27 H27 120.1
C27 C28 C29 119.44(14)
C27 C28 H28 120.3
C29 C28 H28 120.3
C28 C29 C30 121.42(14)
C28 C29 H29 119.3
C30 C29 H29 119.3
C29 C30 C25 119.18(13)
C29 C30 C31 118.00(13)
C25 C30 C31 122.79(13)
C36 C31 C32 118.58(13)
C36 C31 C30 119.82(12)
C32 C31 C30 121.57(13)
C33 C32 C31 120.73(13)
C33 C32 H32 119.6
C31 C32 H32 119.6
C34 C33 C32 118.56(13)
C34 C33 H33 120.7
C32 C33 H33 120.7
C35 C34 C33 122.26(13)
C35 C34 N2 118.43(13)
C33 C34 N2 119.32(13)
C34 C35 C36 118.50(13)
C34 C35 H35 120.7
C36 C35 H35 120.7
O1 N1 O2 123.44(13)
O1 N1 C1 118.42(12)
O2 N1 C1 118.14(13)
O3 N2 O4 123.86(12)
O3 N2 C34 118.59(12)
O4 N2 C34 117.54(12)

loop_
_geom_bond_atom_site_label_1
_geom_bond_atom_site_label_2
_geom_bond_distance
C1 C2 1.380(2)
C1 C6 1.388(2)
C1 N1 1.4641(18)
C2 C3 1.381(2)
C2 H2 0.9300
C3 C4 1.397(2)
C3 H3 0.9300
C4 C5 1.396(2)
C4 C7 1.4921(19)
C5 C6 1.381(2)
C5 H5 0.9300
C6 H6 0.9300
C7 C8 1.401(2)
C7 C12 1.408(2)
C8 C9 1.385(2)
C8 H8 0.9300
C9 C10 1.387(2)
C9 H9 0.9300
C10 C11 1.385(2)
C10 H10 0.9300
C11 C12 1.404(2)
C11 H11 0.9300
C12 C13 1.499(2)
C13 C14 1.401(2)
C13 C18 1.412(2)
C36 C35 1.380(2)
C36 C31 1.397(2)
C36 H36 0.9300
C14 C15 1.381(2)
C14 H14 0.9300
C15 C16 1.384(2)
C15 H15 0.9300
C16 C17 1.386(2)
C16 H16 0.9300
C17 C18 1.404(2)
C17 H17 0.9300
C18 C19 1.4956(19)
C19 C20 1.401(2)
C19 C24 1.413(2)
C20 C21 1.385(2)
C20 H20 0.9300
C21 C22 1.388(2)
C21 H21 0.9300
C22 C23 1.382(2)
C22 H22 0.9300
C23 C24 1.404(2)
C23 H23 0.9300
C24 C25 1.500(2)
C25 C26 1.402(2)
C25 C30 1.408(2)
C26 C27 1.382(2)
C26 H26 0.9300
C27 C28 1.386(2)
C27 H27 0.9300
C28 C29 1.386(2)
C28 H28 0.9300
C29 C30 1.401(2)
C29 H29 0.9300
C30 C31 1.489(2)
C31 C32 1.401(2)
C32 C33 1.389(2)
C32 H32 0.9300
C33 C34 1.384(2)
C33 H33 0.9300
C34 C35 1.381(2)
C34 N2 1.4688(18)
C35 H35 0.9300
N1 O1 1.2293(17)
N1 O2 1.2310(17)
N2 O3 1.2279(16)
N2 O4 1.2314(16)
